data_1575025
loop_
_publ_author_name
'Ankudinov, Nikita M.'
'Alexeev, Nikita V.'
'Podyacheva, Evgeniya S.'
'Chusov, Denis A.'
'Lyssenko, Konstantin A.'
'Perekalin, Dmitry S.'

_publ_section_title
;
 Catalytic insertion of nitrenes into B--H bonds
;
_journal_issue 15
_journal_name_full 'Chemical Science'
_journal_page_first 6298
_journal_page_last 6306
_journal_paper_doi 10.1039/D5SC00723B
_journal_volume 16
_journal_year 2025
_chemical_formula_moiety 'C22 H29 B11 N2 O5 S'
_chemical_formula_sum 'C22 H29 B11 N2 O5 S'
_chemical_formula_weight 552.44
_space_group_crystal_system triclinic
_space_group_IT_number 2
_space_group_name_Hall '-P 1'
_space_group_name_H-M_alt 'P -1'
_atom_sites_solution_hydrogens mixed
_audit_creation_method SHELXL-2018/3
_audit_update_record
;
2025-01-12 deposited with the CCDC.	2025-03-03 downloaded from the CCDC.
;
_cell_angle_alpha 80.019(4)
_cell_angle_beta 81.480(4)
_cell_angle_gamma 81.506(4)
_cell_formula_units_Z 2
_cell_length_a 7.0532(8)
_cell_length_b 13.9162(15)
_cell_length_c 14.4394(16)
_cell_measurement_reflns_used 6731
_cell_measurement_temperature 100(2)
_cell_measurement_theta_max 27.44
_cell_measurement_theta_min 2.45
_cell_volume 1369.6(3)
_computing_cell_refinement 'SAINT (Bruker, 2019)'
_computing_data_collection 'APEX3 (Bruker, 2019)'
_computing_data_reduction 'SAINT (Bruker, 2019)'
_computing_molecular_graphics 'Mercury (Macrae <i>et al.</i>, 2020)'
_computing_structure_refinement 'SHELXL-2018/3 (Sheldrick, 2018)'
_computing_structure_solution 'SHELXT 2018/2 (Sheldrick, 2018)'
_diffrn_ambient_temperature 100(2)
_diffrn_detector 'Photon III detector'
_diffrn_measured_fraction_theta_full 0.990
_diffrn_measured_fraction_theta_max 0.982
_diffrn_measurement_device 'three-circle diffractometer'
_diffrn_measurement_device_type 'Bruker D8 Quest with Photon III detector'
_diffrn_measurement_method '\f and \w scans'
_diffrn_radiation_monochromator 'mirror optics'
_diffrn_radiation_probe x-ray
_diffrn_radiation_type MoK\a
_diffrn_radiation_wavelength 0.71073
_diffrn_reflns_av_unetI/netI 0.1104
_diffrn_reflns_Laue_measured_fraction_full 0.990
_diffrn_reflns_Laue_measured_fraction_max 0.982
_diffrn_reflns_limit_h_max 9
_diffrn_reflns_limit_h_min -8
_diffrn_reflns_limit_k_max 18
_diffrn_reflns_limit_k_min -17
_diffrn_reflns_limit_l_max 18
_diffrn_reflns_limit_l_min 0
_diffrn_reflns_number 6170
_diffrn_reflns_point_group_measured_fraction_full 0.990
_diffrn_reflns_point_group_measured_fraction_max 0.982
_diffrn_reflns_theta_full 25.242
_diffrn_reflns_theta_max 27.496
_diffrn_reflns_theta_min 1.443
_diffrn_source 'microfocus sealed X-ray tube'
_diffrn_source_current 1.4
_diffrn_source_power 0.07
_diffrn_source_type 'Incoatec I\ms'
_diffrn_source_voltage 50.0
_exptl_absorpt_coefficient_mu 0.157
_exptl_absorpt_correction_T_max 0.7473
_exptl_absorpt_correction_T_min 0.6246
_exptl_absorpt_correction_type multi-scan
_exptl_absorpt_process_details
;
 SADABS 2016/2: Krause, L., Herbst-Irmer, R., Sheldrick G.M. & Stalke D.,
 J. Appl. Cryst. 48 (2015) 3-10
;
_exptl_crystal_colour colorless
_exptl_crystal_density_diffrn 1.340
_exptl_crystal_description block
_exptl_crystal_F_000 572
_exptl_crystal_size_max 0.330
_exptl_crystal_size_mid 0.210
_exptl_crystal_size_min 0.180
_refine_diff_density_max 0.385
_refine_diff_density_min -0.529
_refine_diff_density_rms 0.097
_refine_ls_extinction_method none
_refine_ls_goodness_of_fit_ref 0.999
_refine_ls_hydrogen_treatment mixed
_refine_ls_matrix_type full
_refine_ls_number_parameters 415
_refine_ls_number_reflns 6170
_refine_ls_number_restraints 0
_refine_ls_restrained_S_all 0.999
_refine_ls_R_factor_all 0.1006
_refine_ls_R_factor_gt 0.0762
_refine_ls_shift/su_max 0.000
_refine_ls_shift/su_mean 0.000
_refine_ls_structure_factor_coef Fsqd
_refine_ls_weighting_details 'w=1/[\s^2^(Fo^2^)+(0.0811P)^2^+1.9525P] where P=(Fo^2^+2Fc^2^)/3'
_refine_ls_weighting_scheme calc
_refine_ls_wR_factor_gt 0.1809
_refine_ls_wR_factor_ref 0.1995
_reflns_Friedel_coverage 0.000
_reflns_number_gt 4785
_reflns_number_total 6170
_reflns_threshold_expression 'I > 2\s(I)'
_cod_data_source_file d5sc00723b2.cif
_cod_data_source_block 2ab
_cod_database_code 1575025
_shelx_shelxl_version_number 2018/3
_shelx_space_group_comment
;
The symmetry employed for this shelxl refinement is uniquely defined
by the following loop, which should always be used as a source of
symmetry information in preference to the above space-group names.
They are only intended as comments.
;
_shelx_estimated_absorpt_t_min 0.950
_shelx_estimated_absorpt_t_max 0.972

loop_
_space_group_symop_operation_xyz
'x, y, z'
'-x, -y, -z'

loop_
_atom_site_label
_atom_site_type_symbol
_atom_site_fract_x
_atom_site_fract_y
_atom_site_fract_z
_atom_site_U_iso_or_equiv
_atom_site_adp_type
_atom_site_occupancy
_atom_site_site_symmetry_order
_atom_site_calc_flag
_atom_site_refinement_flags_posn
_atom_site_refinement_flags_adp
_atom_site_refinement_flags_occupancy
_atom_site_disorder_assembly
_atom_site_disorder_group
S1 S 0.65509(13) 0.41923(7) 0.71707(6) 0.0188(2) Uani 1 1 d . . . . .
O1 O 0.5272(4) 0.4720(2) 0.78206(19) 0.0232(6) Uani 1 1 d . . . . .
N1 N 0.8537(4) 0.5337(2) 0.8589(2) 0.0203(7) Uani 1 1 d . . . . .
C1 C 0.8434(6) 0.6267(3) 0.8122(3) 0.0236(8) Uani 1 1 d . . . . .
H1 H 0.891390 0.638425 0.746758 0.028 Uiso 1 1 calc R U . . .
B1 B 0.9454(6) 0.4340(3) 0.8185(3) 0.0201(9) Uani 1 1 d . . . . .
H1A H 1.110(7) 0.432(4) 0.807(4) 0.039(14) Uiso 1 1 d . . . . .
O2 O 0.6193(4) 0.4345(2) 0.6209(2) 0.0282(7) Uani 1 1 d . . . . .
N2 N 0.8700(4) 0.4300(2) 0.7255(2) 0.0204(7) Uani 1 1 d . . . . .
H2 H 0.946667 0.416595 0.676943 0.035(13) Uiso 1 1 d R . . . .
C2 C 0.7651(6) 0.7041(3) 0.8578(3) 0.0259(9) Uani 1 1 d . . . . .
H2A H 0.757110 0.769311 0.824100 0.031 Uiso 1 1 calc R U . . .
B2 B 0.2757(6) 0.1303(3) 0.7275(3) 0.0215(9) Uani 1 1 d . . . . .
H2B H 0.157(6) 0.185(3) 0.716(3) 0.026 Uiso 1 1 d . U . . .
O3 O 0.6458(4) 0.3037(2) 0.7557(2) 0.0285(7) Uani 1 1 d . . . . .
C3 C 0.6967(6) 0.6871(3) 0.9541(3) 0.0249(9) Uani 1 1 d . . . . .
H3 H 0.644625 0.740615 0.986738 0.030 Uiso 1 1 calc R U . . .
B3 B 0.3624(6) 0.0390(3) 0.6533(3) 0.0222(9) Uani 1 1 d . . . . .
H3A H 0.282(7) 0.042(4) 0.597(4) 0.041(14) Uiso 1 1 d . . . . .
O4 O 0.3258(4) 0.2241(2) 0.51052(18) 0.0218(6) Uani 1 1 d . . . . .
C4 C 0.7053(5) 0.5920(3) 1.0016(3) 0.0198(8) Uani 1 1 d . . . . .
H4 H 0.657445 0.579224 1.067056 0.024 Uiso 1 1 calc R U . . .
B4 B 0.4999(7) -0.0588(3) 0.7193(3) 0.0243(9) Uani 1 1 d . . . . .
H4A H 0.511(6) -0.137(3) 0.706(3) 0.027(12) Uiso 1 1 d . . . . .
O5 O 0.1747(4) 0.3559(2) 0.57521(19) 0.0247(6) Uani 1 1 d . . . . .
C5 C 0.7848(5) 0.5150(3) 0.9525(3) 0.0191(8) Uani 1 1 d . . . . .
B5 B 0.5009(7) -0.0295(3) 0.8334(3) 0.0242(9) Uani 1 1 d . . . . .
H5 H 0.517(7) -0.086(4) 0.903(3) 0.033(13) Uiso 1 1 d . . . . .
C6 C 0.8059(5) 0.4096(3) 0.9857(3) 0.0178(7) Uani 1 1 d . . . . .
B6 B 0.6192(6) 0.0772(3) 0.8208(3) 0.0229(9) Uani 1 1 d . . . . .
H6 H 0.697(7) 0.097(4) 0.869(3) 0.033(13) Uiso 1 1 d . . . . .
C7 C 0.8859(5) 0.3586(3) 0.9104(3) 0.0181(7) Uani 1 1 d . . . . .
B7 B 0.3621(6) 0.0860(3) 0.8392(3) 0.0216(9) Uani 1 1 d . . . . .
H7 H 0.278(7) 0.119(4) 0.900(3) 0.034(13) Uiso 1 1 d . . . . .
C8 C 0.9088(5) 0.2570(3) 0.9279(3) 0.0229(8) Uani 1 1 d . . . . .
H8 H 0.960413 0.220908 0.877773 0.027 Uiso 1 1 calc R U . . .
B8 B 0.2874(6) 0.0025(3) 0.7762(3) 0.0228(9) Uani 1 1 d . . . . .
H8A H 0.143(6) -0.028(3) 0.798(3) 0.026(12) Uiso 1 1 d . . . . .
C9 C 0.8568(6) 0.2069(3) 1.0185(3) 0.0238(8) Uani 1 1 d . . . . .
H9 H 0.873273 0.137021 1.029837 0.029 Uiso 1 1 calc R U . . .
B9 B 0.6190(6) 0.0285(3) 0.6360(3) 0.0224(9) Uani 1 1 d . . . . .
H9A H 0.698(6) 0.022(3) 0.562(3) 0.024(11) Uiso 1 1 d . . . . .
C10 C 0.7808(6) 0.2593(3) 1.0919(3) 0.0242(8) Uani 1 1 d . . . . .
H10 H 0.746360 0.224953 1.153564 0.029 Uiso 1 1 calc R U . . .
B10 B 0.6917(6) 0.1129(3) 0.6977(3) 0.0216(9) Uani 1 1 d . . . . .
H10A H 0.802(6) 0.157(3) 0.671(3) 0.018(10) Uiso 1 1 d . . . . .
C11 C 0.7547(5) 0.3617(3) 1.0763(3) 0.0198(8) Uani 1 1 d . . . . .
H11 H 0.703062 0.397686 1.126489 0.024 Uiso 1 1 calc R U . . .
B11 B 0.7046(6) -0.0130(3) 0.7469(3) 0.0207(9) Uani 1 1 d . . . . .
H11A H 0.850(8) -0.053(4) 0.756(4) 0.047(15) Uiso 1 1 d . . . . .
C12 C 0.4574(6) 0.2738(3) 0.7677(3) 0.0249(8) Uani 1 1 d . . . . .
H12A H 0.379652 0.314588 0.720056 0.030 Uiso 1 1 calc R U . . .
H12B H 0.390781 0.282360 0.831602 0.030 Uiso 1 1 calc R U . . .
C13 C 0.4784(5) 0.1661(3) 0.7554(3) 0.0180(7) Uani 1 1 d . . . . .
C14 C 0.4815(5) 0.1383(3) 0.6462(3) 0.0195(8) Uani 1 1 d . . . . .
C15 C 0.4851(5) 0.2206(3) 0.5625(3) 0.0221(8) Uani 1 1 d . . . . .
H15A H 0.479531 0.284185 0.585347 0.027 Uiso 1 1 calc R U . . .
H15B H 0.607755 0.210508 0.520062 0.027 Uiso 1 1 calc R U . . .
C16 C 0.1787(5) 0.2975(3) 0.5217(3) 0.0195(8) Uani 1 1 d . . . . .
C17 C 0.0285(5) 0.2968(3) 0.4596(2) 0.0193(8) Uani 1 1 d . . . . .
C18 C -0.1050(6) 0.3793(3) 0.4465(3) 0.0221(8) Uani 1 1 d . . . . .
H18 H -0.098985 0.434121 0.476585 0.027 Uiso 1 1 calc R U . . .
C19 C -0.2480(6) 0.3824(3) 0.3894(3) 0.0248(9) Uani 1 1 d . . . . .
H19 H -0.339222 0.439503 0.379783 0.030 Uiso 1 1 calc R U . . .
C20 C -0.2573(6) 0.3024(3) 0.3468(3) 0.0254(9) Uani 1 1 d . . . . .
H20 H -0.355150 0.304513 0.307505 0.030 Uiso 1 1 calc R U . . .
C21 C -0.1248(6) 0.2188(3) 0.3607(3) 0.0246(8) Uani 1 1 d . . . . .
H21 H -0.133795 0.163271 0.332209 0.030 Uiso 1 1 calc R U . . .
C22 C 0.0210(5) 0.2162(3) 0.4163(3) 0.0216(8) Uani 1 1 d . . . . .
H22 H 0.114639 0.159871 0.424485 0.026 Uiso 1 1 calc R U . . .

loop_
_atom_site_aniso_label
_atom_site_aniso_U_11
_atom_site_aniso_U_22
_atom_site_aniso_U_33
_atom_site_aniso_U_23
_atom_site_aniso_U_13
_atom_site_aniso_U_12
S1 0.0193(4) 0.0202(4) 0.0169(4) -0.0067(4) -0.0030(3) 0.0023(4)
O1 0.0201(13) 0.0267(15) 0.0224(14) -0.0096(12) 0.0029(10) -0.0007(11)
N1 0.0183(15) 0.0245(16) 0.0189(16) -0.0055(13) -0.0011(12) -0.0035(13)
C1 0.0246(19) 0.030(2) 0.0167(18) -0.0018(16) -0.0011(15) -0.0074(17)
B1 0.0175(19) 0.024(2) 0.021(2) -0.0086(17) 0.0006(15) -0.0040(17)
O2 0.0235(14) 0.0408(18) 0.0205(14) -0.0085(13) -0.0046(11) 0.0018(13)
N2 0.0183(15) 0.0262(17) 0.0152(15) -0.0060(13) 0.0009(12) 0.0022(13)
C2 0.025(2) 0.025(2) 0.028(2) -0.0010(17) -0.0063(16) -0.0021(17)
B2 0.019(2) 0.026(2) 0.020(2) -0.0063(18) -0.0020(16) -0.0017(18)
O3 0.0286(15) 0.0185(14) 0.0419(18) -0.0035(13) -0.0189(13) -0.0012(12)
C3 0.0191(18) 0.029(2) 0.028(2) -0.0118(18) -0.0062(15) 0.0029(16)
B3 0.020(2) 0.024(2) 0.024(2) -0.0076(18) -0.0080(17) -0.0010(18)
O4 0.0223(13) 0.0251(14) 0.0176(13) -0.0077(11) -0.0038(10) 0.0046(11)
C4 0.0179(17) 0.0234(19) 0.0181(18) -0.0034(15) -0.0023(14) -0.0019(15)
B4 0.024(2) 0.021(2) 0.029(2) -0.0083(19) -0.0061(18) -0.0008(18)
O5 0.0230(14) 0.0287(15) 0.0216(14) -0.0082(12) -0.0003(11) 0.0024(12)
C5 0.0179(17) 0.026(2) 0.0141(17) -0.0020(15) -0.0042(14) -0.0027(15)
B5 0.024(2) 0.023(2) 0.026(2) -0.0040(18) -0.0059(17) -0.0022(19)
C6 0.0127(16) 0.0243(19) 0.0170(17) -0.0042(15) -0.0015(13) -0.0034(14)
B6 0.020(2) 0.026(2) 0.023(2) -0.0054(18) -0.0084(17) 0.0029(18)
C7 0.0127(16) 0.0242(19) 0.0193(18) -0.0074(15) -0.0032(13) -0.0031(15)
B7 0.024(2) 0.024(2) 0.016(2) -0.0013(17) -0.0022(16) -0.0021(18)
C8 0.0179(17) 0.031(2) 0.0205(19) -0.0082(17) -0.0026(14) -0.0011(16)
B8 0.021(2) 0.025(2) 0.024(2) -0.0045(19) -0.0073(17) -0.0016(18)
C9 0.024(2) 0.023(2) 0.026(2) -0.0073(16) -0.0078(16) -0.0005(16)
B9 0.023(2) 0.020(2) 0.026(2) -0.0129(18) -0.0033(17) 0.0033(18)
C10 0.0230(19) 0.029(2) 0.0195(19) -0.0002(16) -0.0013(15) -0.0041(16)
B10 0.019(2) 0.023(2) 0.023(2) -0.0056(18) -0.0041(16) 0.0022(17)
C11 0.0167(17) 0.026(2) 0.0162(17) -0.0050(15) -0.0022(13) 0.0004(15)
B11 0.021(2) 0.017(2) 0.024(2) -0.0055(17) -0.0045(16) -0.0006(17)
C12 0.032(2) 0.023(2) 0.0201(19) -0.0079(16) -0.0027(16) -0.0012(17)
C13 0.0162(17) 0.0232(19) 0.0134(17) -0.0032(14) -0.0024(13) 0.0018(14)
C14 0.0174(17) 0.024(2) 0.0169(18) -0.0053(15) -0.0008(14) -0.0007(15)
C15 0.0195(18) 0.025(2) 0.0199(19) -0.0007(16) -0.0011(14) -0.0014(16)
C16 0.0213(18) 0.0217(19) 0.0128(17) -0.0027(14) 0.0019(13) 0.0017(15)
C17 0.0219(18) 0.0220(19) 0.0115(16) -0.0012(14) 0.0031(13) -0.0010(15)
C18 0.0228(19) 0.024(2) 0.0190(18) -0.0060(16) 0.0024(14) -0.0018(16)
C19 0.0237(19) 0.024(2) 0.0215(19) -0.0007(16) 0.0026(15) 0.0043(16)
C20 0.0216(19) 0.037(2) 0.0157(18) -0.0004(17) -0.0018(14) -0.0042(17)
C21 0.028(2) 0.028(2) 0.0187(19) -0.0079(16) 0.0010(15) -0.0072(17)
C22 0.0199(18) 0.027(2) 0.0168(18) -0.0036(15) -0.0001(14) -0.0004(16)

loop_
_atom_type_symbol
_atom_type_description
_atom_type_scat_dispersion_real
_atom_type_scat_dispersion_imag
_atom_type_scat_source
C C 0.0033 0.0016 'International Tables Vol C Tables 4.2.6.8 and 6.1.1.4'
H H 0.0000 0.0000 'International Tables Vol C Tables 4.2.6.8 and 6.1.1.4'
B B 0.0013 0.0007 'International Tables Vol C Tables 4.2.6.8 and 6.1.1.4'
N N 0.0061 0.0033 'International Tables Vol C Tables 4.2.6.8 and 6.1.1.4'
O O 0.0106 0.0060 'International Tables Vol C Tables 4.2.6.8 and 6.1.1.4'
S S 0.1246 0.1234 'International Tables Vol C Tables 4.2.6.8 and 6.1.1.4'

loop_
_geom_angle_atom_site_label_1
_geom_angle_atom_site_label_2
_geom_angle_atom_site_label_3
_geom_angle
_geom_angle_site_symmetry_1
_geom_angle_site_symmetry_3
_geom_angle_publ_flag
O2 S1 O1 118.52(17) . . ?
O2 S1 N2 111.72(17) . . ?
O1 S1 N2 110.02(17) . . ?
O2 S1 O3 106.20(17) . . ?
O1 S1 O3 106.81(17) . . ?
N2 S1 O3 102.05(17) . . ?
C1 N1 C5 120.7(3) . . ?
C1 N1 B1 128.0(3) . . ?
C5 N1 B1 111.3(3) . . ?
N1 C1 C2 120.8(4) . . ?
N1 C1 H1 119.6 . . ?
C2 C1 H1 119.6 . . ?
N2 B1 C7 119.7(3) . . ?
N2 B1 N1 110.7(3) . . ?
C7 B1 N1 97.8(3) . . ?
N2 B1 H1A 111(2) . . ?
C7 B1 H1A 109(3) . . ?
N1 B1 H1A 108(3) . . ?
B1 N2 S1 124.3(3) . . ?
B1 N2 H2 121.2 . . ?
S1 N2 H2 112.3 . . ?
C1 C2 C3 119.6(4) . . ?
C1 C2 H2A 120.2 . . ?
C3 C2 H2A 120.2 . . ?
C13 B2 C14 58.7(2) . . ?
C13 B2 B3 105.0(3) . . ?
C14 B2 B3 57.9(2) . . ?
C13 B2 B7 58.2(2) . . ?
C14 B2 B7 105.0(3) . . ?
B3 B2 B7 107.0(3) . . ?
C13 B2 B8 104.5(3) . . ?
C14 B2 B8 104.4(3) . . ?
B3 B2 B8 59.8(3) . . ?
B7 B2 B8 59.5(3) . . ?
C13 B2 H2B 118(2) . . ?
C14 B2 H2B 117(2) . . ?
B3 B2 H2B 124(2) . . ?
B7 B2 H2B 126(2) . . ?
B8 B2 H2B 131(2) . . ?
C12 O3 S1 114.9(2) . . ?
C4 C3 C2 119.6(4) . . ?
C4 C3 H3 120.2 . . ?
C2 C3 H3 120.2 . . ?
C14 B3 B4 105.0(3) . . ?
C14 B3 B9 58.5(2) . . ?
B4 B3 B9 59.7(3) . . ?
C14 B3 B8 106.1(3) . . ?
B4 B3 B8 59.9(3) . . ?
B9 B3 B8 108.0(3) . . ?
C14 B3 B2 59.5(2) . . ?
B4 B3 B2 107.9(3) . . ?
B9 B3 B2 108.0(3) . . ?
B8 B3 B2 60.3(3) . . ?
C14 B3 H3A 114(3) . . ?
B4 B3 H3A 133(3) . . ?
B9 B3 H3A 122(3) . . ?
B8 B3 H3A 127(3) . . ?
B2 B3 H3A 114(3) . . ?
C16 O4 C15 116.8(3) . . ?
C3 C4 C5 119.1(4) . . ?
C3 C4 H4 120.5 . . ?
C5 C4 H4 120.5 . . ?
B5 B4 B9 108.0(3) . . ?
B5 B4 B3 108.5(3) . . ?
B9 B4 B3 60.3(3) . . ?
B5 B4 B8 60.6(3) . . ?
B9 B4 B8 108.8(3) . . ?
B3 B4 B8 60.3(3) . . ?
B5 B4 B11 59.9(3) . . ?
B9 B4 B11 59.7(3) . . ?
B3 B4 B11 108.2(3) . . ?
B8 B4 B11 108.7(3) . . ?
B5 B4 H4A 123(2) . . ?
B9 B4 H4A 120(2) . . ?
B3 B4 H4A 122(2) . . ?
B8 B4 H4A 123(2) . . ?
B11 B4 H4A 120(2) . . ?
N1 C5 C4 120.2(4) . . ?
N1 C5 C6 110.3(3) . . ?
C4 C5 C6 129.5(3) . . ?
B7 B5 B4 107.8(3) . . ?
B7 B5 B11 108.3(3) . . ?
B4 B5 B11 60.5(3) . . ?
B7 B5 B6 60.5(3) . . ?
B4 B5 B6 108.1(3) . . ?
B11 B5 B6 59.7(3) . . ?
B7 B5 B8 60.0(3) . . ?
B4 B5 B8 59.9(3) . . ?
B11 B5 B8 108.6(3) . . ?
B6 B5 B8 108.5(3) . . ?
B7 B5 H5 120(2) . . ?
B4 B5 H5 126(2) . . ?
B11 B5 H5 120(2) . . ?
B6 B5 H5 117(2) . . ?
B8 B5 H5 126(2) . . ?
C11 C6 C7 122.3(4) . . ?
C11 C6 C5 127.7(3) . . ?
C7 C6 C5 110.1(3) . . ?
C13 B6 B11 105.4(3) . . ?
C13 B6 B10 59.7(2) . . ?
B11 B6 B10 59.7(3) . . ?
C13 B6 B5 104.2(3) . . ?
B11 B6 B5 60.0(3) . . ?
B10 B6 B5 107.6(3) . . ?
C13 B6 B7 58.3(2) . . ?
B11 B6 B7 107.6(3) . . ?
B10 B6 B7 108.0(3) . . ?
B5 B6 B7 59.3(3) . . ?
C13 B6 H6 119(3) . . ?
B11 B6 H6 125(3) . . ?
B10 B6 H6 118(3) . . ?
B5 B6 H6 128(3) . . ?
B7 B6 H6 122(3) . . ?
C8 C7 C6 118.2(4) . . ?
C8 C7 B1 131.7(3) . . ?
C6 C7 B1 110.1(3) . . ?
C13 B7 B5 105.2(3) . . ?
C13 B7 B8 105.5(3) . . ?
B5 B7 B8 60.7(3) . . ?
C13 B7 B6 58.7(2) . . ?
B5 B7 B6 60.2(3) . . ?
B8 B7 B6 108.9(3) . . ?
C13 B7 B2 58.5(2) . . ?
B5 B7 B2 108.7(3) . . ?
B8 B7 B2 60.4(3) . . ?
B6 B7 B2 107.9(3) . . ?
C13 B7 H7 115(3) . . ?
B5 B7 H7 131(3) . . ?
B8 B7 H7 127(3) . . ?
B6 B7 H7 121(2) . . ?
B2 B7 H7 115(3) . . ?
C7 C8 C9 120.7(4) . . ?
C7 C8 H8 119.7 . . ?
C9 C8 H8 119.7 . . ?
B7 B8 B4 107.0(3) . . ?
B7 B8 B3 107.6(3) . . ?
B4 B8 B3 59.7(3) . . ?
B7 B8 B5 59.3(3) . . ?
B4 B8 B5 59.5(3) . . ?
B3 B8 B5 107.1(3) . . ?
B7 B8 B2 60.1(3) . . ?
B4 B8 B2 107.5(3) . . ?
B3 B8 B2 59.9(3) . . ?
B5 B8 B2 107.3(3) . . ?
B7 B8 H8A 122(2) . . ?
B4 B8 H8A 126(2) . . ?
B3 B8 H8A 119(2) . . ?
B5 B8 H8A 128(2) . . ?
B2 B8 H8A 116(2) . . ?
C10 C9 C8 119.9(4) . . ?
C10 C9 H9 120.1 . . ?
C8 C9 H9 120.1 . . ?
C14 B9 B10 59.5(2) . . ?
C14 B9 B4 105.1(3) . . ?
B10 B9 B4 108.4(3) . . ?
C14 B9 B11 105.8(3) . . ?
B10 B9 B11 60.1(2) . . ?
B4 B9 B11 60.6(3) . . ?
C14 B9 B3 58.5(2) . . ?
B10 B9 B3 108.3(3) . . ?
B4 B9 B3 59.9(3) . . ?
B11 B9 B3 108.6(3) . . ?
C14 B9 H9A 115(2) . . ?
B10 B9 H9A 117(2) . . ?
B4 B9 H9A 130(2) . . ?
B11 B9 H9A 128(2) . . ?
B3 B9 H9A 119(2) . . ?
C9 C10 C11 120.8(4) . . ?
C9 C10 H10 119.6 . . ?
C11 C10 H10 119.6 . . ?
C14 B10 C13 58.3(2) . . ?
C14 B10 B9 58.5(2) . . ?
C13 B10 B9 104.8(3) . . ?
C14 B10 B11 105.1(3) . . ?
C13 B10 B11 104.2(3) . . ?
B9 B10 B11 60.1(3) . . ?
C14 B10 B6 105.5(3) . . ?
C13 B10 B6 58.1(2) . . ?
B9 B10 B6 107.9(3) . . ?
B11 B10 B6 59.8(3) . . ?
C14 B10 H10A 118(2) . . ?
C13 B10 H10A 118(2) . . ?
B9 B10 H10A 124(2) . . ?
B11 B10 H10A 131(2) . . ?
B6 B10 H10A 124(2) . . ?
C6 C11 C10 118.2(4) . . ?
C6 C11 H11 120.9 . . ?
C10 C11 H11 120.9 . . ?
B9 B11 B10 59.9(3) . . ?
B9 B11 B6 108.2(3) . . ?
B10 B11 B6 60.4(2) . . ?
B9 B11 B5 107.7(3) . . ?
B10 B11 B5 108.3(3) . . ?
B6 B11 B5 60.3(3) . . ?
B9 B11 B4 59.7(3) . . ?
B10 B11 B4 107.6(3) . . ?
B6 B11 B4 107.8(3) . . ?
B5 B11 B4 59.6(3) . . ?
B9 B11 H11A 124(3) . . ?
B10 B11 H11A 117(3) . . ?
B6 B11 H11A 116(3) . . ?
B5 B11 H11A 123(3) . . ?
B4 B11 H11A 129(3) . . ?
O3 C12 C13 108.4(3) . . ?
O3 C12 H12A 110.0 . . ?
C13 C12 H12A 110.0 . . ?
O3 C12 H12B 110.0 . . ?
C13 C12 H12B 110.0 . . ?
H12A C12 H12B 108.4 . . ?
C12 C13 C14 118.8(3) . . ?
C12 C13 B7 119.2(3) . . ?
C14 C13 B7 111.1(3) . . ?
C12 C13 B2 114.1(3) . . ?
C14 C13 B2 61.4(2) . . ?
B7 C13 B2 63.2(3) . . ?
C12 C13 B6 121.9(3) . . ?
C14 C13 B6 110.4(3) . . ?
B7 C13 B6 63.1(3) . . ?
B2 C13 B6 115.4(3) . . ?
C12 C13 B10 119.8(3) . . ?
C14 C13 B10 60.3(2) . . ?
B7 C13 B10 113.9(3) . . ?
B2 C13 B10 113.7(3) . . ?
B6 C13 B10 62.2(2) . . ?
C15 C14 C13 118.7(3) . . ?
C15 C14 B3 123.3(3) . . ?
C13 C14 B3 109.7(3) . . ?
C15 C14 B9 119.6(3) . . ?
C13 C14 B9 110.1(3) . . ?
B3 C14 B9 63.0(3) . . ?
C15 C14 B10 114.0(3) . . ?
C13 C14 B10 61.4(2) . . ?
B3 C14 B10 114.1(3) . . ?
B9 C14 B10 62.1(2) . . ?
C15 C14 B2 120.0(3) . . ?
C13 C14 B2 59.9(2) . . ?
B3 C14 B2 62.6(3) . . ?
B9 C14 B2 114.2(3) . . ?
B10 C14 B2 113.3(3) . . ?
O4 C15 C14 111.2(3) . . ?
O4 C15 H15A 109.4 . . ?
C14 C15 H15A 109.4 . . ?
O4 C15 H15B 109.4 . . ?
C14 C15 H15B 109.4 . . ?
H15A C15 H15B 108.0 . . ?
O5 C16 O4 123.0(4) . . ?
O5 C16 C17 125.4(3) . . ?
O4 C16 C17 111.6(3) . . ?
C18 C17 C22 120.5(4) . . ?
C18 C17 C16 117.8(4) . . ?
C22 C17 C16 121.7(3) . . ?
C17 C18 C19 120.1(4) . . ?
C17 C18 H18 120.0 . . ?
C19 C18 H18 120.0 . . ?
C20 C19 C18 119.8(4) . . ?
C20 C19 H19 120.1 . . ?
C18 C19 H19 120.1 . . ?
C19 C20 C21 120.4(4) . . ?
C19 C20 H20 119.8 . . ?
C21 C20 H20 119.8 . . ?
C22 C21 C20 120.0(4) . . ?
C22 C21 H21 120.0 . . ?
C20 C21 H21 120.0 . . ?
C21 C22 C17 119.2(4) . . ?
C21 C22 H22 120.4 . . ?
C17 C22 H22 120.4 . . ?

loop_
_geom_bond_atom_site_label_1
_geom_bond_atom_site_label_2
_geom_bond_distance
_geom_bond_site_symmetry_2
_geom_bond_publ_flag
S1 O2 1.422(3) . ?
S1 O1 1.423(3) . ?
S1 N2 1.569(3) . ?
S1 O3 1.616(3) . ?
N1 C1 1.349(5) . ?
N1 C5 1.360(5) . ?
N1 B1 1.609(5) . ?
C1 C2 1.365(6) . ?
C1 H1 0.9500 . ?
B1 N2 1.528(5) . ?
B1 C7 1.588(6) . ?
B1 H1A 1.14(5) . ?
N2 H2 0.8500 . ?
C2 C3 1.394(6) . ?
C2 H2A 0.9500 . ?
B2 C13 1.705(6) . ?
B2 C14 1.731(6) . ?
B2 B3 1.784(6) . ?
B2 B7 1.785(6) . ?
B2 B8 1.790(7) . ?
B2 H2B 1.06(4) . ?
O3 C12 1.427(5) . ?
C3 C4 1.378(6) . ?
C3 H3 0.9500 . ?
B3 C14 1.701(6) . ?
B3 B4 1.771(7) . ?
B3 B9 1.778(6) . ?
B3 B8 1.782(7) . ?
B3 H3A 1.05(5) . ?
O4 C16 1.356(5) . ?
O4 C15 1.431(5) . ?
C4 C5 1.390(5) . ?
C4 H4 0.9500 . ?
B4 B5 1.767(7) . ?
B4 B9 1.767(7) . ?
B4 B8 1.775(6) . ?
B4 B11 1.783(6) . ?
B4 H4A 1.13(4) . ?
O5 C16 1.210(5) . ?
C5 C6 1.455(5) . ?
B5 B7 1.762(6) . ?
B5 B11 1.773(6) . ?
B5 B6 1.778(7) . ?
B5 B8 1.787(6) . ?
B5 H5 1.17(5) . ?
C6 C11 1.384(5) . ?
C6 C7 1.404(5) . ?
B6 C13 1.708(6) . ?
B6 B11 1.769(6) . ?
B6 B10 1.779(7) . ?
B6 B7 1.782(6) . ?
B6 H6 1.05(5) . ?
C7 C8 1.382(5) . ?
B7 C13 1.700(6) . ?
B7 B8 1.774(6) . ?
B7 H7 1.11(5) . ?
C8 C9 1.396(6) . ?
C8 H8 0.9500 . ?
B8 H8A 1.14(4) . ?
C9 C10 1.389(6) . ?
C9 H9 0.9500 . ?
B9 C14 1.701(6) . ?
B9 B10 1.764(6) . ?
B9 B11 1.767(6) . ?
B9 H9A 1.14(4) . ?
C10 C11 1.392(6) . ?
C10 H10 0.9500 . ?
B10 C14 1.719(6) . ?
B10 C13 1.738(6) . ?
B10 B11 1.767(6) . ?
B10 H10A 1.05(4) . ?
C11 H11 0.9500 . ?
B11 H11A 1.11(5) . ?
C12 C13 1.522(5) . ?
C12 H12A 0.9900 . ?
C12 H12B 0.9900 . ?
C13 C14 1.684(5) . ?
C14 C15 1.515(5) . ?
C15 H15A 0.9900 . ?
C15 H15B 0.9900 . ?
C16 C17 1.487(5) . ?
C17 C18 1.378(5) . ?
C17 C22 1.387(5) . ?
C18 C19 1.385(6) . ?
C18 H18 0.9500 . ?
C19 C20 1.377(6) . ?
C19 H19 0.9500 . ?
C20 C21 1.386(6) . ?
C20 H20 0.9500 . ?
C21 C22 1.388(5) . ?
C21 H21 0.9500 . ?
C22 H22 0.9500 . ?

loop_
_geom_torsion_atom_site_label_1
_geom_torsion_atom_site_label_2
_geom_torsion_atom_site_label_3
_geom_torsion_atom_site_label_4
_geom_torsion
_geom_torsion_site_symmetry_1
_geom_torsion_site_symmetry_2
_geom_torsion_site_symmetry_3
_geom_torsion_site_symmetry_4
_geom_torsion_publ_flag
C5 N1 C1 C2 0.4(6) . . . . ?
B1 N1 C1 C2 -178.2(4) . . . . ?
C1 N1 B1 N2 -49.3(5) . . . . ?
C5 N1 B1 N2 132.0(3) . . . . ?
C1 N1 B1 C7 -175.2(4) . . . . ?
C5 N1 B1 C7 6.1(4) . . . . ?
C7 B1 N2 S1 44.8(5) . . . . ?
N1 B1 N2 S1 -67.6(4) . . . . ?
O2 S1 N2 B1 169.9(3) . . . . ?
O1 S1 N2 B1 36.1(4) . . . . ?
O3 S1 N2 B1 -77.0(3) . . . . ?
N1 C1 C2 C3 0.7(6) . . . . ?
O2 S1 O3 C12 -70.4(3) . . . . ?
O1 S1 O3 C12 56.9(3) . . . . ?
N2 S1 O3 C12 172.4(3) . . . . ?
C1 C2 C3 C4 -1.4(6) . . . . ?
C13 B2 B3 C14 -36.6(3) . . . . ?
B7 B2 B3 C14 -97.4(3) . . . . ?
B8 B2 B3 C14 -134.9(3) . . . . ?
C13 B2 B3 B4 60.6(4) . . . . ?
C14 B2 B3 B4 97.2(3) . . . . ?
B7 B2 B3 B4 -0.2(4) . . . . ?
B8 B2 B3 B4 -37.7(3) . . . . ?
C13 B2 B3 B9 -2.5(4) . . . . ?
C14 B2 B3 B9 34.0(3) . . . . ?
B7 B2 B3 B9 -63.3(4) . . . . ?
B8 B2 B3 B9 -100.9(3) . . . . ?
C13 B2 B3 B8 98.4(3) . . . . ?
C14 B2 B3 B8 134.9(3) . . . . ?
B7 B2 B3 B8 37.6(3) . . . . ?
C2 C3 C4 C5 0.9(6) . . . . ?
C14 B3 B4 B5 62.0(4) . . . . ?
B9 B3 B4 B5 100.6(3) . . . . ?
B8 B3 B4 B5 -38.1(3) . . . . ?
B2 B3 B4 B5 -0.3(4) . . . . ?
C14 B3 B4 B9 -38.6(3) . . . . ?
B8 B3 B4 B9 -138.7(3) . . . . ?
B2 B3 B4 B9 -100.8(3) . . . . ?
C14 B3 B4 B8 100.1(3) . . . . ?
B9 B3 B4 B8 138.7(3) . . . . ?
B2 B3 B4 B8 37.9(3) . . . . ?
C14 B3 B4 B11 -1.5(4) . . . . ?
B9 B3 B4 B11 37.0(3) . . . . ?
B8 B3 B4 B11 -101.7(3) . . . . ?
B2 B3 B4 B11 -63.8(4) . . . . ?
C1 N1 C5 C4 -0.9(5) . . . . ?
B1 N1 C5 C4 177.9(3) . . . . ?
C1 N1 C5 C6 178.0(3) . . . . ?
B1 N1 C5 C6 -3.2(4) . . . . ?
C3 C4 C5 N1 0.2(5) . . . . ?
C3 C4 C5 C6 -178.4(4) . . . . ?
B9 B4 B5 B7 64.5(4) . . . . ?
B3 B4 B5 B7 0.6(4) . . . . ?
B8 B4 B5 B7 -37.4(3) . . . . ?
B11 B4 B5 B7 101.3(4) . . . . ?
B9 B4 B5 B11 -36.8(3) . . . . ?
B3 B4 B5 B11 -100.7(4) . . . . ?
B8 B4 B5 B11 -138.7(3) . . . . ?
B9 B4 B5 B6 0.6(4) . . . . ?
B3 B4 B5 B6 -63.3(4) . . . . ?
B8 B4 B5 B6 -101.3(3) . . . . ?
B11 B4 B5 B6 37.4(3) . . . . ?
B9 B4 B5 B8 101.9(3) . . . . ?
B3 B4 B5 B8 38.0(3) . . . . ?
B11 B4 B5 B8 138.7(3) . . . . ?
N1 C5 C6 C11 179.4(3) . . . . ?
C4 C5 C6 C11 -1.9(6) . . . . ?
N1 C5 C6 C7 -1.7(4) . . . . ?
C4 C5 C6 C7 177.0(4) . . . . ?
B7 B5 B6 C13 -38.6(3) . . . . ?
B4 B5 B6 C13 62.0(4) . . . . ?
B11 B5 B6 C13 99.8(3) . . . . ?
B8 B5 B6 C13 -1.4(4) . . . . ?
B7 B5 B6 B11 -138.4(3) . . . . ?
B4 B5 B6 B11 -37.7(3) . . . . ?
B8 B5 B6 B11 -101.2(3) . . . . ?
B7 B5 B6 B10 -100.9(3) . . . . ?
B4 B5 B6 B10 -0.2(4) . . . . ?
B11 B5 B6 B10 37.5(3) . . . . ?
B8 B5 B6 B10 -63.7(4) . . . . ?
B4 B5 B6 B7 100.7(3) . . . . ?
B11 B5 B6 B7 138.4(3) . . . . ?
B8 B5 B6 B7 37.2(3) . . . . ?
C11 C6 C7 C8 1.7(5) . . . . ?
C5 C6 C7 C8 -177.2(3) . . . . ?
C11 C6 C7 B1 -175.1(3) . . . . ?
C5 C6 C7 B1 5.9(4) . . . . ?
N2 B1 C7 C8 57.5(6) . . . . ?
N1 B1 C7 C8 176.8(4) . . . . ?
N2 B1 C7 C6 -126.2(4) . . . . ?
N1 B1 C7 C6 -7.0(4) . . . . ?
B4 B5 B7 C13 -62.1(4) . . . . ?
B11 B5 B7 C13 1.9(4) . . . . ?
B6 B5 B7 C13 39.1(3) . . . . ?
B8 B5 B7 C13 -99.4(3) . . . . ?
B4 B5 B7 B8 37.4(3) . . . . ?
B11 B5 B7 B8 101.4(3) . . . . ?
B6 B5 B7 B8 138.5(3) . . . . ?
B4 B5 B7 B6 -101.1(4) . . . . ?
B11 B5 B7 B6 -37.1(3) . . . . ?
B8 B5 B7 B6 -138.5(3) . . . . ?
B4 B5 B7 B2 -0.7(4) . . . . ?
B11 B5 B7 B2 63.3(4) . . . . ?
B6 B5 B7 B2 100.4(3) . . . . ?
B8 B5 B7 B2 -38.1(3) . . . . ?
B11 B6 B7 C13 -97.5(3) . . . . ?
B10 B6 B7 C13 -34.5(3) . . . . ?
B5 B6 B7 C13 -134.6(3) . . . . ?
C13 B6 B7 B5 134.6(3) . . . . ?
B11 B6 B7 B5 37.1(3) . . . . ?
B10 B6 B7 B5 100.2(3) . . . . ?
C13 B6 B7 B8 97.0(3) . . . . ?
B11 B6 B7 B8 -0.6(4) . . . . ?
B10 B6 B7 B8 62.5(4) . . . . ?
B5 B6 B7 B8 -37.7(3) . . . . ?
C13 B6 B7 B2 32.9(3) . . . . ?
B11 B6 B7 B2 -64.6(4) . . . . ?
B10 B6 B7 B2 -1.5(4) . . . . ?
B5 B6 B7 B2 -101.7(3) . . . . ?
C14 B2 B7 C13 36.9(3) . . . . ?
B3 B2 B7 C13 97.3(3) . . . . ?
B8 B2 B7 C13 135.0(3) . . . . ?
C13 B2 B7 B5 -96.8(3) . . . . ?
C14 B2 B7 B5 -59.9(4) . . . . ?
B3 B2 B7 B5 0.5(4) . . . . ?
B8 B2 B7 B5 38.2(3) . . . . ?
C13 B2 B7 B8 -135.0(3) . . . . ?
C14 B2 B7 B8 -98.1(3) . . . . ?
B3 B2 B7 B8 -37.7(3) . . . . ?
C13 B2 B7 B6 -33.0(3) . . . . ?
C14 B2 B7 B6 3.9(4) . . . . ?
B3 B2 B7 B6 64.3(4) . . . . ?
B8 B2 B7 B6 102.0(3) . . . . ?
C6 C7 C8 C9 -1.1(5) . . . . ?
B1 C7 C8 C9 174.9(4) . . . . ?
C13 B7 B8 B4 62.1(4) . . . . ?
B5 B7 B8 B4 -37.0(3) . . . . ?
B6 B7 B8 B4 0.4(4) . . . . ?
B2 B7 B8 B4 100.8(3) . . . . ?
C13 B7 B8 B3 -0.8(4) . . . . ?
B5 B7 B8 B3 -99.8(3) . . . . ?
B6 B7 B8 B3 -62.4(4) . . . . ?
B2 B7 B8 B3 37.9(3) . . . . ?
C13 B7 B8 B5 99.1(3) . . . . ?
B6 B7 B8 B5 37.4(3) . . . . ?
B2 B7 B8 B5 137.8(3) . . . . ?
C13 B7 B8 B2 -38.7(3) . . . . ?
B5 B7 B8 B2 -137.8(3) . . . . ?
B6 B7 B8 B2 -100.3(3) . . . . ?
B5 B4 B8 B7 36.9(3) . . . . ?
B9 B4 B8 B7 -63.6(4) . . . . ?
B3 B4 B8 B7 -100.9(3) . . . . ?
B11 B4 B8 B7 -0.2(4) . . . . ?
B5 B4 B8 B3 137.8(3) . . . . ?
B9 B4 B8 B3 37.3(3) . . . . ?
B11 B4 B8 B3 100.7(4) . . . . ?
B9 B4 B8 B5 -100.5(3) . . . . ?
B3 B4 B8 B5 -137.8(3) . . . . ?
B11 B4 B8 B5 -37.1(3) . . . . ?
B5 B4 B8 B2 100.2(3) . . . . ?
B9 B4 B8 B2 -0.3(4) . . . . ?
B3 B4 B8 B2 -37.6(3) . . . . ?
B11 B4 B8 B2 63.1(4) . . . . ?
C14 B3 B8 B7 1.4(4) . . . . ?
B4 B3 B8 B7 99.7(3) . . . . ?
B9 B3 B8 B7 62.9(4) . . . . ?
B2 B3 B8 B7 -38.0(3) . . . . ?
C14 B3 B8 B4 -98.3(3) . . . . ?
B9 B3 B8 B4 -36.8(3) . . . . ?
B2 B3 B8 B4 -137.7(3) . . . . ?
C14 B3 B8 B5 -61.0(4) . . . . ?
B4 B3 B8 B5 37.3(3) . . . . ?
B9 B3 B8 B5 0.4(4) . . . . ?
B2 B3 B8 B5 -100.4(3) . . . . ?
C14 B3 B8 B2 39.4(3) . . . . ?
B4 B3 B8 B2 137.7(3) . . . . ?
B9 B3 B8 B2 100.9(3) . . . . ?
B4 B5 B8 B7 -138.1(3) . . . . ?
B11 B5 B8 B7 -100.8(4) . . . . ?
B6 B5 B8 B7 -37.4(3) . . . . ?
B7 B5 B8 B4 138.1(3) . . . . ?
B11 B5 B8 B4 37.3(3) . . . . ?
B6 B5 B8 B4 100.7(4) . . . . ?
B7 B5 B8 B3 100.7(3) . . . . ?
B4 B5 B8 B3 -37.4(3) . . . . ?
B11 B5 B8 B3 -0.1(4) . . . . ?
B6 B5 B8 B3 63.3(4) . . . . ?
B7 B5 B8 B2 37.6(3) . . . . ?
B4 B5 B8 B2 -100.4(3) . . . . ?
B11 B5 B8 B2 -63.2(4) . . . . ?
B6 B5 B8 B2 0.2(4) . . . . ?
C13 B2 B8 B7 38.4(3) . . . . ?
C14 B2 B8 B7 99.2(3) . . . . ?
B3 B2 B8 B7 137.4(3) . . . . ?
C13 B2 B8 B4 -61.5(4) . . . . ?
C14 B2 B8 B4 -0.7(4) . . . . ?
B3 B2 B8 B4 37.5(3) . . . . ?
B7 B2 B8 B4 -99.9(3) . . . . ?
C13 B2 B8 B3 -99.1(3) . . . . ?
C14 B2 B8 B3 -38.3(3) . . . . ?
B7 B2 B8 B3 -137.4(3) . . . . ?
C13 B2 B8 B5 1.1(4) . . . . ?
C14 B2 B8 B5 61.9(4) . . . . ?
B3 B2 B8 B5 100.2(3) . . . . ?
B7 B2 B8 B5 -37.3(3) . . . . ?
C7 C8 C9 C10 0.1(6) . . . . ?
B5 B4 B9 C14 -63.0(4) . . . . ?
B3 B4 B9 C14 38.6(3) . . . . ?
B8 B4 B9 C14 1.3(4) . . . . ?
B11 B4 B9 C14 -99.9(3) . . . . ?
B5 B4 B9 B10 -0.7(4) . . . . ?
B3 B4 B9 B10 100.9(3) . . . . ?
B8 B4 B9 B10 63.6(4) . . . . ?
B11 B4 B9 B10 -37.6(3) . . . . ?
B5 B4 B9 B11 36.9(3) . . . . ?
B3 B4 B9 B11 138.5(3) . . . . ?
B8 B4 B9 B11 101.2(3) . . . . ?
B5 B4 B9 B3 -101.5(3) . . . . ?
B8 B4 B9 B3 -37.3(3) . . . . ?
B11 B4 B9 B3 -138.5(3) . . . . ?
B4 B3 B9 C14 -135.1(3) . . . . ?
B8 B3 B9 C14 -98.2(3) . . . . ?
B2 B3 B9 C14 -34.4(3) . . . . ?
C14 B3 B9 B10 33.9(3) . . . . ?
B4 B3 B9 B10 -101.2(4) . . . . ?
B8 B3 B9 B10 -64.3(4) . . . . ?
B2 B3 B9 B10 -0.5(4) . . . . ?
C14 B3 B9 B4 135.1(3) . . . . ?
B8 B3 B9 B4 36.9(3) . . . . ?
B2 B3 B9 B4 100.7(3) . . . . ?
C14 B3 B9 B11 97.6(3) . . . . ?
B4 B3 B9 B11 -37.5(3) . . . . ?
B8 B3 B9 B11 -0.6(4) . . . . ?
B2 B3 B9 B11 63.1(4) . . . . ?
C8 C9 C10 C11 0.4(6) . . . . ?
B4 B9 B10 C14 -97.0(3) . . . . ?
B11 B9 B10 C14 -134.9(3) . . . . ?
B3 B9 B10 C14 -33.5(3) . . . . ?
C14 B9 B10 C13 36.8(3) . . . . ?
B4 B9 B10 C13 -60.2(4) . . . . ?
B11 B9 B10 C13 -98.0(3) . . . . ?
B3 B9 B10 C13 3.3(4) . . . . ?
C14 B9 B10 B11 134.9(3) . . . . ?
B4 B9 B10 B11 37.9(3) . . . . ?
B3 B9 B10 B11 101.4(4) . . . . ?
C14 B9 B10 B6 97.5(3) . . . . ?
B4 B9 B10 B6 0.5(4) . . . . ?
B11 B9 B10 B6 -37.3(3) . . . . ?
B3 B9 B10 B6 64.0(4) . . . . ?
C13 B6 B10 C14 -35.4(3) . . . . ?
B11 B6 B10 C14 98.7(3) . . . . ?
B5 B6 B10 C14 61.1(4) . . . . ?
B7 B6 B10 C14 -1.5(4) . . . . ?
B11 B6 B10 C13 134.1(3) . . . . ?
B5 B6 B10 C13 96.5(3) . . . . ?
B7 B6 B10 C13 33.9(3) . . . . ?
C13 B6 B10 B9 -96.7(3) . . . . ?
B11 B6 B10 B9 37.4(3) . . . . ?
B5 B6 B10 B9 -0.2(4) . . . . ?
B7 B6 B10 B9 -62.8(4) . . . . ?
C13 B6 B10 B11 -134.1(3) . . . . ?
B5 B6 B10 B11 -37.6(3) . . . . ?
B7 B6 B10 B11 -100.2(3) . . . . ?
C7 C6 C11 C10 -1.2(5) . . . . ?
C5 C6 C11 C10 177.5(4) . . . . ?
C9 C10 C11 C6 0.1(6) . . . . ?
C14 B9 B11 B10 -39.4(3) . . . . ?
B4 B9 B11 B10 -138.1(3) . . . . ?
B3 B9 B11 B10 -100.8(3) . . . . ?
C14 B9 B11 B6 -1.7(4) . . . . ?
B10 B9 B11 B6 37.7(3) . . . . ?
B4 B9 B11 B6 -100.4(3) . . . . ?
B3 B9 B11 B6 -63.2(4) . . . . ?
C14 B9 B11 B5 62.0(4) . . . . ?
B10 B9 B11 B5 101.4(3) . . . . ?
B4 B9 B11 B5 -36.7(3) . . . . ?
B3 B9 B11 B5 0.5(4) . . . . ?
C14 B9 B11 B4 98.7(3) . . . . ?
B10 B9 B11 B4 138.1(3) . . . . ?
B3 B9 B11 B4 37.2(3) . . . . ?
C14 B10 B11 B9 38.7(3) . . . . ?
C13 B10 B11 B9 99.2(3) . . . . ?
B6 B10 B11 B9 138.1(3) . . . . ?
C14 B10 B11 B6 -99.4(3) . . . . ?
C13 B10 B11 B6 -39.0(3) . . . . ?
B9 B10 B11 B6 -138.1(3) . . . . ?
C14 B10 B11 B5 -61.5(4) . . . . ?
C13 B10 B11 B5 -1.0(4) . . . . ?
B9 B10 B11 B5 -100.2(3) . . . . ?
B6 B10 B11 B5 37.9(3) . . . . ?
C14 B10 B11 B4 1.5(4) . . . . ?
C13 B10 B11 B4 61.9(4) . . . . ?
B9 B10 B11 B4 -37.3(3) . . . . ?
B6 B10 B11 B4 100.9(3) . . . . ?
C13 B6 B11 B9 2.6(4) . . . . ?
B10 B6 B11 B9 -37.4(3) . . . . ?
B5 B6 B11 B9 100.4(3) . . . . ?
B7 B6 B11 B9 63.6(4) . . . . ?
C13 B6 B11 B10 40.0(3) . . . . ?
B5 B6 B11 B10 137.8(3) . . . . ?
B7 B6 B11 B10 101.0(3) . . . . ?
C13 B6 B11 B5 -97.7(3) . . . . ?
B10 B6 B11 B5 -137.8(3) . . . . ?
B7 B6 B11 B5 -36.8(3) . . . . ?
C13 B6 B11 B4 -60.5(4) . . . . ?
B10 B6 B11 B4 -100.5(3) . . . . ?
B5 B6 B11 B4 37.3(3) . . . . ?
B7 B6 B11 B4 0.5(4) . . . . ?
B7 B5 B11 B9 -63.8(4) . . . . ?
B4 B5 B11 B9 36.8(3) . . . . ?
B6 B5 B11 B9 -101.3(3) . . . . ?
B8 B5 B11 B9 -0.3(4) . . . . ?
B7 B5 B11 B10 -0.5(4) . . . . ?
B4 B5 B11 B10 100.1(3) . . . . ?
B6 B5 B11 B10 -38.0(3) . . . . ?
B8 B5 B11 B10 63.0(4) . . . . ?
B7 B5 B11 B6 37.5(3) . . . . ?
B4 B5 B11 B6 138.1(3) . . . . ?
B8 B5 B11 B6 101.0(3) . . . . ?
B7 B5 B11 B4 -100.6(4) . . . . ?
B6 B5 B11 B4 -138.1(3) . . . . ?
B8 B5 B11 B4 -37.0(3) . . . . ?
B5 B4 B11 B9 -138.7(3) . . . . ?
B3 B4 B11 B9 -37.3(3) . . . . ?
B8 B4 B11 B9 -101.3(3) . . . . ?
B5 B4 B11 B10 -101.3(3) . . . . ?
B9 B4 B11 B10 37.3(3) . . . . ?
B3 B4 B11 B10 0.0(4) . . . . ?
B8 B4 B11 B10 -64.0(4) . . . . ?
B5 B4 B11 B6 -37.6(3) . . . . ?
B9 B4 B11 B6 101.1(3) . . . . ?
B3 B4 B11 B6 63.8(4) . . . . ?
B8 B4 B11 B6 -0.2(4) . . . . ?
B9 B4 B11 B5 138.7(3) . . . . ?
B3 B4 B11 B5 101.3(3) . . . . ?
B8 B4 B11 B5 37.4(3) . . . . ?
S1 O3 C12 C13 152.2(3) . . . . ?
O3 C12 C13 C14 -89.4(4) . . . . ?
O3 C12 C13 B7 129.5(3) . . . . ?
O3 C12 C13 B2 -158.8(3) . . . . ?
O3 C12 C13 B6 54.8(5) . . . . ?
O3 C12 C13 B10 -19.1(5) . . . . ?
B5 B7 C13 C12 -153.1(3) . . . . ?
B8 B7 C13 C12 143.7(3) . . . . ?
B6 B7 C13 C12 -113.3(4) . . . . ?
B2 B7 C13 C12 104.1(4) . . . . ?
B5 B7 C13 C14 63.1(4) . . . . ?
B8 B7 C13 C14 -0.2(4) . . . . ?
B6 B7 C13 C14 102.9(3) . . . . ?
B2 B7 C13 C14 -39.8(3) . . . . ?
B5 B7 C13 B2 102.8(3) . . . . ?
B8 B7 C13 B2 39.6(3) . . . . ?
B6 B7 C13 B2 142.6(3) . . . . ?
B5 B7 C13 B6 -39.8(3) . . . . ?
B8 B7 C13 B6 -103.1(3) . . . . ?
B2 B7 C13 B6 -142.6(3) . . . . ?
B5 B7 C13 B10 -2.8(4) . . . . ?
B8 B7 C13 B10 -66.0(4) . . . . ?
B6 B7 C13 B10 37.1(3) . . . . ?
B2 B7 C13 B10 -105.6(3) . . . . ?
C14 B2 C13 C12 111.0(3) . . . . ?
B3 B2 C13 C12 147.1(3) . . . . ?
B7 B2 C13 C12 -111.9(3) . . . . ?
B8 B2 C13 C12 -150.8(3) . . . . ?
B3 B2 C13 C14 36.2(3) . . . . ?
B7 B2 C13 C14 137.2(3) . . . . ?
B8 B2 C13 C14 98.2(3) . . . . ?
C14 B2 C13 B7 -137.2(3) . . . . ?
B3 B2 C13 B7 -101.0(3) . . . . ?
B8 B2 C13 B7 -39.0(3) . . . . ?
C14 B2 C13 B6 -100.4(3) . . . . ?
B3 B2 C13 B6 -64.2(4) . . . . ?
B7 B2 C13 B6 36.8(3) . . . . ?
B8 B2 C13 B6 -2.2(4) . . . . ?
C14 B2 C13 B10 -31.3(3) . . . . ?
B3 B2 C13 B10 4.9(4) . . . . ?
B7 B2 C13 B10 105.9(3) . . . . ?
B8 B2 C13 B10 67.0(4) . . . . ?
B11 B6 C13 C12 -149.5(3) . . . . ?
B10 B6 C13 C12 -109.4(4) . . . . ?
B5 B6 C13 C12 148.3(3) . . . . ?
B7 B6 C13 C12 109.1(4) . . . . ?
B11 B6 C13 C14 -2.6(4) . . . . ?
B10 B6 C13 C14 37.5(3) . . . . ?
B5 B6 C13 C14 -64.8(4) . . . . ?
B7 B6 C13 C14 -104.0(3) . . . . ?
B11 B6 C13 B7 101.4(3) . . . . ?
B10 B6 C13 B7 141.5(3) . . . . ?
B5 B6 C13 B7 39.2(3) . . . . ?
B11 B6 C13 B2 64.6(4) . . . . ?
B10 B6 C13 B2 104.6(3) . . . . ?
B5 B6 C13 B2 2.3(4) . . . . ?
B7 B6 C13 B2 -36.8(3) . . . . ?
B11 B6 C13 B10 -40.0(3) . . . . ?
B5 B6 C13 B10 -102.3(3) . . . . ?
B7 B6 C13 B10 -141.5(3) . . . . ?
C14 B10 C13 C12 -108.3(4) . . . . ?
B9 B10 C13 C12 -145.1(3) . . . . ?
B11 B10 C13 C12 152.6(3) . . . . ?
B6 B10 C13 C12 112.8(4) . . . . ?
B9 B10 C13 C14 -36.9(3) . . . . ?
B11 B10 C13 C14 -99.2(3) . . . . ?
B6 B10 C13 C14 -139.0(3) . . . . ?
C14 B10 C13 B7 101.6(3) . . . . ?
B9 B10 C13 B7 64.7(4) . . . . ?
B11 B10 C13 B7 2.4(4) . . . . ?
B6 B10 C13 B7 -37.4(3) . . . . ?
C14 B10 C13 B2 31.7(3) . . . . ?
B9 B10 C13 B2 -5.2(4) . . . . ?
B11 B10 C13 B2 -67.5(4) . . . . ?
B6 B10 C13 B2 -107.3(4) . . . . ?
C14 B10 C13 B6 139.0(3) . . . . ?
B9 B10 C13 B6 102.1(3) . . . . ?
B11 B10 C13 B6 39.8(3) . . . . ?
C12 C13 C14 C15 6.5(5) . . . . ?
B7 C13 C14 C15 150.5(3) . . . . ?
B2 C13 C14 C15 109.9(4) . . . . ?
B6 C13 C14 C15 -141.5(3) . . . . ?
B10 C13 C14 C15 -103.2(4) . . . . ?
C12 C13 C14 B3 -142.8(3) . . . . ?
B7 C13 C14 B3 1.1(4) . . . . ?
B2 C13 C14 B3 -39.5(3) . . . . ?
B6 C13 C14 B3 69.1(4) . . . . ?
B10 C13 C14 B3 107.4(3) . . . . ?
C12 C13 C14 B9 149.6(3) . . . . ?
B7 C13 C14 B9 -66.4(4) . . . . ?
B2 C13 C14 B9 -107.0(3) . . . . ?
B6 C13 C14 B9 1.6(4) . . . . ?
B10 C13 C14 B9 39.8(3) . . . . ?
C12 C13 C14 B10 109.8(4) . . . . ?
B7 C13 C14 B10 -106.3(3) . . . . ?
B2 C13 C14 B10 -146.8(3) . . . . ?
B6 C13 C14 B10 -38.3(3) . . . . ?
C12 C13 C14 B2 -103.4(4) . . . . ?
B7 C13 C14 B2 40.6(3) . . . . ?
B6 C13 C14 B2 108.6(3) . . . . ?
B10 C13 C14 B2 146.8(3) . . . . ?
B4 B3 C14 C15 148.3(3) . . . . ?
B9 B3 C14 C15 109.1(4) . . . . ?
B8 B3 C14 C15 -149.3(3) . . . . ?
B2 B3 C14 C15 -109.5(4) . . . . ?
B4 B3 C14 C13 -64.0(4) . . . . ?
B9 B3 C14 C13 -103.2(3) . . . . ?
B8 B3 C14 C13 -1.6(4) . . . . ?
B2 B3 C14 C13 38.2(3) . . . . ?
B4 B3 C14 B9 39.2(3) . . . . ?
B8 B3 C14 B9 101.6(3) . . . . ?
B2 B3 C14 B9 141.4(3) . . . . ?
B4 B3 C14 B10 2.6(4) . . . . ?
B9 B3 C14 B10 -36.5(3) . . . . ?
B8 B3 C14 B10 65.1(4) . . . . ?
B2 B3 C14 B10 104.9(3) . . . . ?
B4 B3 C14 B2 -102.2(3) . . . . ?
B9 B3 C14 B2 -141.4(3) . . . . ?
B8 B3 C14 B2 -39.8(3) . . . . ?
B10 B9 C14 C15 103.2(4) . . . . ?
B4 B9 C14 C15 -154.0(3) . . . . ?
B11 B9 C14 C15 142.8(3) . . . . ?
B3 B9 C14 C15 -114.8(4) . . . . ?
B10 B9 C14 C13 -39.5(3) . . . . ?
B4 B9 C14 C13 63.2(4) . . . . ?
B11 B9 C14 C13 0.1(4) . . . . ?
B3 B9 C14 C13 102.5(3) . . . . ?
B10 B9 C14 B3 -142.1(3) . . . . ?
B4 B9 C14 B3 -39.3(3) . . . . ?
B11 B9 C14 B3 -102.4(3) . . . . ?
B4 B9 C14 B10 102.8(3) . . . . ?
B11 B9 C14 B10 39.7(3) . . . . ?
B3 B9 C14 B10 142.1(3) . . . . ?
B10 B9 C14 B2 -104.6(3) . . . . ?
B4 B9 C14 B2 -1.9(4) . . . . ?
B11 B9 C14 B2 -65.0(4) . . . . ?
B3 B9 C14 B2 37.4(3) . . . . ?
C13 B10 C14 C15 110.9(4) . . . . ?
B9 B10 C14 C15 -112.1(4) . . . . ?
B11 B10 C14 C15 -151.6(3) . . . . ?
B6 B10 C14 C15 146.2(3) . . . . ?
B9 B10 C14 C13 137.1(3) . . . . ?
B11 B10 C14 C13 97.6(3) . . . . ?
B6 B10 C14 C13 35.3(3) . . . . ?
C13 B10 C14 B3 -100.2(3) . . . . ?
B9 B10 C14 B3 36.9(3) . . . . ?
B11 B10 C14 B3 -2.6(4) . . . . ?
B6 B10 C14 B3 -64.9(4) . . . . ?
C13 B10 C14 B9 -137.1(3) . . . . ?
B11 B10 C14 B9 -39.5(3) . . . . ?
B6 B10 C14 B9 -101.8(3) . . . . ?
C13 B10 C14 B2 -31.0(3) . . . . ?
B9 B10 C14 B2 106.1(4) . . . . ?
B11 B10 C14 B2 66.6(4) . . . . ?
B6 B10 C14 B2 4.3(4) . . . . ?
C13 B2 C14 C15 -107.8(4) . . . . ?
B3 B2 C14 C15 114.5(4) . . . . ?
B7 B2 C14 C15 -144.6(3) . . . . ?
B8 B2 C14 C15 153.7(3) . . . . ?
B3 B2 C14 C13 -137.7(3) . . . . ?
B7 B2 C14 C13 -36.7(3) . . . . ?
B8 B2 C14 C13 -98.5(3) . . . . ?
C13 B2 C14 B3 137.7(3) . . . . ?
B7 B2 C14 B3 100.9(3) . . . . ?
B8 B2 C14 B3 39.2(3) . . . . ?
C13 B2 C14 B9 100.1(3) . . . . ?
B3 B2 C14 B9 -37.5(3) . . . . ?
B7 B2 C14 B9 63.4(4) . . . . ?
B8 B2 C14 B9 1.7(4) . . . . ?
C13 B2 C14 B10 31.5(3) . . . . ?
B3 B2 C14 B10 -106.1(3) . . . . ?
B7 B2 C14 B10 -5.2(4) . . . . ?
B8 B2 C14 B10 -66.9(4) . . . . ?
C16 O4 C15 C14 105.1(4) . . . . ?
C13 C14 C15 O4 -123.3(3) . . . . ?
B3 C14 C15 O4 21.7(5) . . . . ?
B9 C14 C15 O4 97.1(4) . . . . ?
B10 C14 C15 O4 167.4(3) . . . . ?
B2 C14 C15 O4 -53.5(5) . . . . ?
C15 O4 C16 O5 -2.8(5) . . . . ?
C15 O4 C16 C17 176.4(3) . . . . ?
O5 C16 C17 C18 14.2(6) . . . . ?
O4 C16 C17 C18 -165.1(3) . . . . ?
O5 C16 C17 C22 -165.6(4) . . . . ?
O4 C16 C17 C22 15.1(5) . . . . ?
C22 C17 C18 C19 -0.1(6) . . . . ?
C16 C17 C18 C19 -180.0(4) . . . . ?
C17 C18 C19 C20 0.7(6) . . . . ?
C18 C19 C20 C21 0.1(6) . . . . ?
C19 C20 C21 C22 -1.4(6) . . . . ?
C20 C21 C22 C17 1.9(6) . . . . ?
C18 C17 C22 C21 -1.2(6) . . . . ?
C16 C17 C22 C21 178.6(4) . . . . ?
